data_4085043
loop_
_publ_author_name
'Wen, Chunyan'
'Yuan, Shifang'
'Shi, Qisong'
'Yue, Erlin'
'Liu, Diansheng'
'Sun, Wen-Hua'

_publ_section_title
;
 Tailoring Polyethylenes by Nickel Complexes Bearing Modified
 1-(2-Benzhydrylnaphthylimino)-2-phenyliminoacenaphthylene Derivatives
;
_journal_issue 24
_journal_name_full Organometallics
_journal_page_first 7223
_journal_paper_doi 10.1021/om5010226
_journal_volume 33
_journal_year 2014
_chemical_formula_sum 'C88 H76 Br4 N4 Ni2 O4'
_chemical_formula_weight 1690.51
_chemical_name_systematic
;
 ?
;
_space_group_IT_number 2
_symmetry_cell_setting triclinic
_symmetry_space_group_name_Hall '-P 1'
_symmetry_space_group_name_H-M 'P -1'
_atom_sites_solution_hydrogens geom
_atom_sites_solution_primary direct
_atom_sites_solution_secondary difmap
_audit_creation_method SHELXL-97
_cell_angle_alpha 66.65(3)
_cell_angle_beta 73.31(3)
_cell_angle_gamma 81.27(3)
_cell_formula_units_Z 1
_cell_length_a 10.922(2)
_cell_length_b 13.776(3)
_cell_length_c 16.110(3)
_cell_measurement_temperature 173(2)
_cell_measurement_theta_max 27.49
_cell_measurement_theta_min 1.42
_cell_volume 2129.7(9)
_computing_cell_refinement 'CrystalClear (Rigaku Inc., 2007)'
_computing_data_collection 'CrystalClear (Rigaku Inc., 2007)'
_computing_data_reduction 'CrystalClear (Rigaku Inc., 2007)'
_computing_molecular_graphics 'XP in Siemens SHELXTL (Sheldrick, 1994)'
_computing_publication_material 'SHELX97 (Sheldrick, 1997)'
_computing_structure_refinement 'SHELXL-97 (Sheldrick, 1997)'
_computing_structure_solution 'SHELXS-97 (Sheldrick, 1990)'
_diffrn_ambient_temperature 173(2)
_diffrn_measured_fraction_theta_full 0.993
_diffrn_measured_fraction_theta_max 0.993
_diffrn_measurement_device_type 'MM007-HF CCD(Saturn 724+)'
_diffrn_measurement_method '\w scans at fixed \c = 45\%'
_diffrn_radiation_monochromator Confocal
_diffrn_radiation_source 'rotating anode'
_diffrn_radiation_type MoK\a
_diffrn_radiation_wavelength 0.71073
_diffrn_reflns_av_R_equivalents 0.0605
_diffrn_reflns_av_sigmaI/netI 0.0638
_diffrn_reflns_limit_h_max 14
_diffrn_reflns_limit_h_min -14
_diffrn_reflns_limit_k_max 17
_diffrn_reflns_limit_k_min -17
_diffrn_reflns_limit_l_max 20
_diffrn_reflns_limit_l_min -20
_diffrn_reflns_number 29909
_diffrn_reflns_theta_full 27.49
_diffrn_reflns_theta_max 27.49
_diffrn_reflns_theta_min 1.42
_diffrn_standards_decay_% none
_diffrn_standards_interval_count none
_diffrn_standards_interval_time none
_diffrn_standards_number none
_exptl_absorpt_coefficient_mu 2.367
_exptl_absorpt_correction_T_max 1.0000
_exptl_absorpt_correction_T_min 0.7403
_exptl_absorpt_correction_type empirical
_exptl_absorpt_process_details 'SADABS (Sheldrick, 1996)'
_exptl_crystal_colour red
_exptl_crystal_density_diffrn 1.318
_exptl_crystal_density_method 'not measured'
_exptl_crystal_description plate
_exptl_crystal_F_000 860
_exptl_crystal_size_max 0.26
_exptl_crystal_size_mid 0.08
_exptl_crystal_size_min 0.04
_platon_squeeze_details ' ?'
_refine_diff_density_max 0.812
_refine_diff_density_min -1.015
_refine_diff_density_rms 0.217
_refine_ls_extinction_method none
_refine_ls_goodness_of_fit_ref 1.090
_refine_ls_hydrogen_treatment constr
_refine_ls_matrix_type full
_refine_ls_number_parameters 465
_refine_ls_number_reflns 9702
_refine_ls_number_restraints 0
_refine_ls_restrained_S_all 1.090
_refine_ls_R_factor_gt 0.0643
_refine_ls_shift/su_max 0.001
_refine_ls_shift/su_mean 0.000
_refine_ls_structure_factor_coef Fsqd
_refine_ls_weighting_details 'calc w=1/[\s^2^(Fo^2^)+(0.1297P)^2^+0.6034P] where P=(Fo^2^+2Fc^2^)/3'
_refine_ls_weighting_scheme calc
_refine_ls_wR_factor_gt 0.1994
_refine_ls_wR_factor_ref 0.2078
_reflns_number_gt 7867
_reflns_number_total 9702
_reflns_threshold_expression >2sigma(I)
_cod_data_source_file om5010226_si_001.cif
_cod_data_source_block C4
_cod_depositor_comments
;
The following automatic conversions were performed:

'_symmetry_cell_setting' value 'Triclinic' changed to 'triclinic'
according to
/home/saulius/struct/COD-crude-data--automatic-downloads/rss-feeds/ACS/lib/dictionaries/cif_core.dic
dictionary named 'cif_core.dic' version 2.4.2 from 2011-04-26.

Automatic conversion script
Id: cif_fix_values 2935 2014-11-11 08:27:57Z andrius 

 Adding full bibliography for 4085042--4085043.cif.
;
_cod_original_cell_volume 2129.7(7)
_cod_original_sg_symbol_H-M P-1
_cod_database_code 4085043
_refine_ls_r_factor_ref 0.0747

loop_
_symmetry_equiv_pos_as_xyz
'x, y, z'
'-x, -y, -z'

loop_
_atom_site_label
_atom_site_type_symbol
_atom_site_fract_x
_atom_site_fract_y
_atom_site_fract_z
_atom_site_U_iso_or_equiv
_atom_site_adp_type
_atom_site_occupancy
_atom_site_symmetry_multiplicity
_atom_site_calc_flag
_atom_site_refinement_flags
Br1 Br -0.09867(4) 0.90983(4) 0.09115(3) 0.02595(15) Uani 1 1 d .
Ni1 Ni 0.14355(5) 0.91385(4) 0.03998(4) 0.01655(15) Uani 1 1 d .
C44 C 0.0537(6) 0.9126(6) -0.3874(4) 0.0442(14) Uani 1 1 d .
H44A H -0.0037 0.8615 -0.3827 0.066 Uiso 1 1 calc R
H44B H 0.1333 0.9121 -0.4347 0.066 Uiso 1 1 calc R
H44C H 0.0122 0.9836 -0.4052 0.066 Uiso 1 1 calc R
O1 O 0.1276(3) 0.9797(2) 0.1375(2) 0.0233(6) Uani 1 1 d .
H1A H 0.1871 1.0239 0.1186 0.035 Uiso 1 1 d R
H1B H 0.0542 1.0130 0.1462 0.035 Uiso 1 1 d R
N1 N 0.1993(3) 0.7661(3) 0.1385(2) 0.0161(7) Uani 1 1 d .
N2 N 0.1690(3) 0.8135(3) -0.0355(2) 0.0186(7) Uani 1 1 d .
O2 O 0.3325(3) 0.9561(3) -0.0050(2) 0.0233(6) Uani 1 1 d .
H2A H 0.3774 0.9184 -0.0348 0.035 Uiso 1 1 d R
H2B H 0.3371 1.0212 -0.0408 0.035 Uiso 1 1 d R
C14 C 0.1147(4) 0.7246(4) 0.3043(3) 0.0230(9) Uani 1 1 d .
C18 C 0.4714(6) 0.7800(4) 0.3281(4) 0.0373(12) Uani 1 1 d .
H18 H 0.4797 0.7795 0.3854 0.045 Uiso 1 1 calc R
C24 C -0.1279(4) 0.7069(4) 0.3738(3) 0.0247(9) Uani 1 1 d .
C37 C 0.2270(4) 0.8882(4) -0.2055(3) 0.0248(9) Uani 1 1 d .
C42 C -0.0664(5) 0.7333(4) -0.0351(4) 0.0298(10) Uani 1 1 d .
H42A H -0.0224 0.6665 -0.0049 0.045 Uiso 1 1 calc R
H42B H -0.1401 0.7185 -0.0508 0.045 Uiso 1 1 calc R
H42C H -0.0958 0.7716 0.0074 0.045 Uiso 1 1 calc R
C13 C 0.2174(4) 0.7503(3) 0.2275(3) 0.0221(9) Uani 1 1 d .
C1 C 0.3026(4) 0.5507(4) 0.0590(3) 0.0228(9) Uani 1 1 d .
C25 C -0.1714(5) 0.8045(4) 0.3782(4) 0.0354(12) Uani 1 1 d .
H25 H -0.1281 0.8655 0.3325 0.042 Uiso 1 1 calc R
C22 C 0.3399(4) 0.7655(3) 0.2346(3) 0.0209(8) Uani 1 1 d .
C12 C 0.2132(4) 0.7195(3) 0.0071(3) 0.0180(8) Uani 1 1 d .
C41 C 0.0256(4) 0.8008(3) -0.1242(3) 0.0214(9) Uani 1 1 d .
C4 C 0.2958(5) 0.4943(4) -0.0842(4) 0.0314(11) Uani 1 1 d .
H4 H 0.2924 0.4734 -0.1331 0.038 Uiso 1 1 calc R
C2 C 0.2512(4) 0.6259(4) -0.0148(3) 0.0211(8) Uani 1 1 d .
C11 C 0.2383(4) 0.6971(3) 0.1011(3) 0.0186(8) Uani 1 1 d .
C36 C 0.1393(4) 0.8339(3) -0.1231(3) 0.0180(8) Uani 1 1 d .
C30 C 0.0022(4) 0.5895(4) 0.2891(3) 0.0227(9) Uani 1 1 d .
C40 C -0.0001(4) 0.8287(4) -0.2111(3) 0.0244(9) Uani 1 1 d .
H40 H -0.0788 0.8092 -0.2130 0.029 Uiso 1 1 calc R
C20 C 0.5673(5) 0.7960(4) 0.1680(4) 0.0325(11) Uani 1 1 d .
H20 H 0.6415 0.8051 0.1177 0.039 Uiso 1 1 calc R
C17 C 0.3520(5) 0.7640(4) 0.3214(3) 0.0270(10) Uani 1 1 d .
C23 C -0.0126(4) 0.6972(4) 0.2966(3) 0.0229(9) Uani 1 1 d .
H23 H -0.0284 0.7500 0.2363 0.027 Uiso 1 1 calc R
C3 C 0.2503(4) 0.5966(4) -0.0885(3) 0.0277(10) Uani 1 1 d .
H3 H 0.2196 0.6449 -0.1403 0.033 Uiso 1 1 calc R
C10 C 0.2996(4) 0.5892(3) 0.1302(3) 0.0216(9) Uani 1 1 d .
C9 C 0.3469(4) 0.5266(3) 0.2044(3) 0.0233(9) Uani 1 1 d .
H9 H 0.3466 0.5503 0.2523 0.028 Uiso 1 1 calc R
C15 C 0.1270(5) 0.7223(4) 0.3894(3) 0.0288(10) Uani 1 1 d .
H15 H 0.0558 0.7057 0.4423 0.035 Uiso 1 1 calc R
C35 C -0.0384(5) 0.5768(4) 0.2192(4) 0.0299(10) Uani 1 1 d .
H35 H -0.0764 0.6354 0.1776 0.036 Uiso 1 1 calc R
C6 C 0.3509(4) 0.4498(3) 0.0623(3) 0.0232(9) Uani 1 1 d .
C21 C 0.4509(4) 0.7826(4) 0.1585(3) 0.0279(10) Uani 1 1 d .
H21 H 0.4441 0.7846 0.1003 0.033 Uiso 1 1 calc R
C5 C 0.3450(5) 0.4229(4) -0.0122(4) 0.0304(11) Uani 1 1 d .
H5 H 0.3754 0.3547 -0.0128 0.036 Uiso 1 1 calc R
C32 C 0.0700(6) 0.4041(4) 0.3415(5) 0.0428(14) Uani 1 1 d .
H32 H 0.1051 0.3447 0.3843 0.051 Uiso 1 1 calc R
C39 C 0.0834(5) 0.8829(4) -0.2938(3) 0.0292(10) Uani 1 1 d .
C29 C -0.1951(5) 0.6202(5) 0.4420(3) 0.0338(11) Uani 1 1 d .
H29 H -0.1682 0.5514 0.4420 0.041 Uiso 1 1 calc R
C16 C 0.2425(5) 0.7440(4) 0.3968(4) 0.0342(11) Uani 1 1 d .
H16 H 0.2478 0.7455 0.4541 0.041 Uiso 1 1 calc R
C8 C 0.3965(5) 0.4248(4) 0.2073(3) 0.0276(10) Uani 1 1 d .
H8 H 0.4304 0.3806 0.2588 0.033 Uiso 1 1 calc R
C31 C 0.0559(5) 0.5025(4) 0.3491(3) 0.0287(10) Uani 1 1 d .
H31 H 0.0840 0.5101 0.3967 0.034 Uiso 1 1 calc R
C19 C 0.5746(5) 0.7961(4) 0.2558(4) 0.0373(12) Uani 1 1 d .
H19 H 0.6541 0.8077 0.2625 0.045 Uiso 1 1 calc R
C26 C -0.2759(6) 0.8168(5) 0.4466(4) 0.0429(13) Uani 1 1 d .
H26 H -0.3030 0.8853 0.4475 0.052 Uiso 1 1 calc R
C38 C 0.1983(5) 0.9100(4) -0.2898(3) 0.0272(10) Uani 1 1 d .
H38 H 0.2591 0.9444 -0.3464 0.033 Uiso 1 1 calc R
C27 C -0.3395(5) 0.7309(5) 0.5123(4) 0.0390(12) Uani 1 1 d .
H27 H -0.4107 0.7393 0.5597 0.047 Uiso 1 1 calc R
C43 C 0.3515(5) 0.9209(5) -0.2044(4) 0.0370(12) Uani 1 1 d .
H43A H 0.3346 0.9749 -0.1767 0.055 Uiso 1 1 calc R
H43B H 0.4046 0.9500 -0.2685 0.055 Uiso 1 1 calc R
H43C H 0.3966 0.8592 -0.1674 0.055 Uiso 1 1 calc R
C34 C -0.0236(6) 0.4803(6) 0.2105(5) 0.0488(16) Uani 1 1 d .
H34 H -0.0516 0.4724 0.1630 0.059 Uiso 1 1 calc R
C7 C 0.3989(5) 0.3858(4) 0.1408(4) 0.0307(10) Uani 1 1 d .
H7 H 0.4326 0.3161 0.1472 0.037 Uiso 1 1 calc R
C33 C 0.0321(6) 0.3940(5) 0.2709(5) 0.0518(17) Uani 1 1 d .
H33 H 0.0440 0.3279 0.2634 0.062 Uiso 1 1 calc R
C28 C -0.3018(5) 0.6327(5) 0.5107(4) 0.0400(12) Uani 1 1 d .
H28 H -0.3477 0.5729 0.5560 0.048 Uiso 1 1 calc R
Br2 Br 0.37628(4) 0.10830(4) 0.09864(4) 0.03076(16) Uani 1 1 d .

loop_
_atom_site_aniso_label
_atom_site_aniso_U_11
_atom_site_aniso_U_22
_atom_site_aniso_U_33
_atom_site_aniso_U_23
_atom_site_aniso_U_13
_atom_site_aniso_U_12
Br1 0.0204(2) 0.0269(3) 0.0281(3) -0.00672(19) -0.00790(18) -0.00030(17)
Ni1 0.0152(3) 0.0176(3) 0.0187(3) -0.0075(2) -0.0061(2) -0.0004(2)
C44 0.039(3) 0.069(4) 0.030(3) -0.019(3) -0.015(2) -0.006(3)
O1 0.0203(15) 0.0267(16) 0.0280(17) -0.0155(13) -0.0081(13) 0.0034(12)
N1 0.0137(15) 0.0137(16) 0.0208(17) -0.0058(13) -0.0053(13) -0.0008(12)
N2 0.0194(17) 0.0207(17) 0.0175(17) -0.0095(14) -0.0041(14) -0.0005(14)
O2 0.0175(14) 0.0241(16) 0.0302(17) -0.0098(13) -0.0101(13) 0.0008(12)
C14 0.024(2) 0.024(2) 0.026(2) -0.0134(18) -0.0090(18) 0.0013(17)
C18 0.044(3) 0.035(3) 0.042(3) -0.012(2) -0.027(3) -0.003(2)
C24 0.026(2) 0.031(2) 0.022(2) -0.0105(18) -0.0121(18) -0.0010(18)
C37 0.022(2) 0.032(2) 0.023(2) -0.0139(19) -0.0046(17) -0.0016(18)
C42 0.025(2) 0.025(2) 0.039(3) -0.006(2) -0.012(2) -0.0083(18)
C13 0.030(2) 0.0156(19) 0.027(2) -0.0124(17) -0.0138(19) 0.0070(17)
C1 0.022(2) 0.023(2) 0.025(2) -0.0101(18) -0.0052(17) -0.0032(17)
C25 0.036(3) 0.032(3) 0.032(3) -0.012(2) -0.005(2) 0.008(2)
C22 0.025(2) 0.020(2) 0.018(2) -0.0032(16) -0.0094(17) -0.0048(17)
C12 0.0161(18) 0.024(2) 0.0148(19) -0.0073(16) -0.0048(15) -0.0014(16)
C41 0.027(2) 0.0126(19) 0.032(2) -0.0123(17) -0.0161(19) 0.0061(16)
C4 0.034(3) 0.030(3) 0.039(3) -0.022(2) -0.009(2) -0.003(2)
C2 0.021(2) 0.023(2) 0.024(2) -0.0098(17) -0.0079(17) -0.0036(16)
C11 0.0162(18) 0.0162(19) 0.020(2) -0.0034(16) -0.0048(16) -0.0002(15)
C36 0.0195(19) 0.019(2) 0.017(2) -0.0077(16) -0.0071(16) 0.0018(15)
C30 0.0140(18) 0.030(2) 0.026(2) -0.0135(19) -0.0003(16) -0.0075(17)
C40 0.028(2) 0.028(2) 0.024(2) -0.0151(18) -0.0115(18) 0.0059(18)
C20 0.026(2) 0.032(3) 0.039(3) -0.007(2) -0.010(2) -0.012(2)
C17 0.030(2) 0.025(2) 0.032(3) -0.0126(19) -0.013(2) -0.0025(18)
C23 0.023(2) 0.027(2) 0.020(2) -0.0101(18) -0.0080(17) -0.0006(17)
C3 0.023(2) 0.037(3) 0.029(2) -0.020(2) -0.0056(19) 0.0029(19)
C10 0.0190(19) 0.019(2) 0.026(2) -0.0099(17) -0.0064(17) 0.0049(16)
C9 0.025(2) 0.021(2) 0.023(2) -0.0044(17) -0.0098(18) -0.0004(17)
C15 0.032(2) 0.037(3) 0.020(2) -0.0101(19) -0.0103(19) -0.002(2)
C35 0.029(2) 0.036(3) 0.030(3) -0.014(2) -0.008(2) -0.009(2)
C6 0.023(2) 0.017(2) 0.029(2) -0.0103(18) -0.0041(18) -0.0011(16)
C21 0.024(2) 0.029(2) 0.028(2) -0.0039(19) -0.0090(19) -0.0043(18)
C5 0.024(2) 0.028(2) 0.047(3) -0.022(2) -0.007(2) 0.0005(18)
C32 0.035(3) 0.025(3) 0.059(4) -0.016(3) 0.000(3) 0.000(2)
C39 0.039(3) 0.031(2) 0.025(2) -0.0135(19) -0.014(2) -0.001(2)
C29 0.027(2) 0.050(3) 0.024(2) -0.017(2) 0.0023(19) -0.007(2)
C16 0.038(3) 0.042(3) 0.028(3) -0.013(2) -0.016(2) -0.003(2)
C8 0.031(2) 0.020(2) 0.025(2) -0.0023(18) -0.0092(19) 0.0047(18)
C31 0.029(2) 0.030(2) 0.026(2) -0.0089(19) -0.0063(19) -0.0022(19)
C19 0.031(3) 0.035(3) 0.050(3) -0.011(2) -0.023(2) -0.005(2)
C26 0.043(3) 0.041(3) 0.046(3) -0.024(3) -0.006(3) 0.012(3)
C38 0.026(2) 0.034(3) 0.019(2) -0.0075(19) -0.0041(18) -0.0025(19)
C27 0.037(3) 0.052(3) 0.023(2) -0.012(2) -0.004(2) 0.003(2)
C43 0.026(2) 0.059(4) 0.029(3) -0.017(2) -0.004(2) -0.014(2)
C34 0.041(3) 0.068(4) 0.057(4) -0.046(3) -0.001(3) -0.016(3)
C7 0.028(2) 0.021(2) 0.038(3) -0.006(2) -0.011(2) 0.0030(18)
C33 0.038(3) 0.044(4) 0.082(5) -0.041(4) -0.001(3) -0.005(3)
C28 0.032(3) 0.044(3) 0.042(3) -0.018(3) -0.003(2) -0.001(2)
Br2 0.0232(2) 0.0389(3) 0.0399(3) -0.0234(2) -0.0106(2) 0.0008(2)

loop_
_atom_type_symbol
_atom_type_description
_atom_type_scat_dispersion_real
_atom_type_scat_dispersion_imag
_atom_type_scat_source
C C 0.0033 0.0016 'International Tables Vol C Tables 4.2.6.8 and 6.1.1.4'
H H 0.0000 0.0000 'International Tables Vol C Tables 4.2.6.8 and 6.1.1.4'
Br Br -0.2901 2.4595 'International Tables Vol C Tables 4.2.6.8 and 6.1.1.4'
N N 0.0061 0.0033 'International Tables Vol C Tables 4.2.6.8 and 6.1.1.4'
Ni Ni 0.3393 1.1124 'International Tables Vol C Tables 4.2.6.8 and 6.1.1.4'
O O 0.0106 0.0060 'International Tables Vol C Tables 4.2.6.8 and 6.1.1.4'

loop_
_geom_angle_atom_site_label_1
_geom_angle_atom_site_label_2
_geom_angle_atom_site_label_3
_geom_angle
_geom_angle_site_symmetry_3
Ni1 Br1 Ni1 96.77(4) 2_575
O1 Ni1 O2 85.04(13) .
O1 Ni1 N2 166.74(14) .
O2 Ni1 N2 95.52(13) .
O1 Ni1 N1 87.72(13) .
O2 Ni1 N1 88.69(13) .
N2 Ni1 N1 79.05(14) .
O1 Ni1 Br1 85.93(9) .
O2 Ni1 Br1 165.71(9) .
N2 Ni1 Br1 95.80(10) .
N1 Ni1 Br1 102.01(10) .
O1 Ni1 Br1 95.63(9) 2_575
O2 Ni1 Br1 86.65(10) 2_575
N2 Ni1 Br1 97.63(10) 2_575
N1 Ni1 Br1 174.00(10) 2_575
Br1 Ni1 Br1 83.23(4) 2_575
C11 N1 C13 121.8(3) .
C11 N1 Ni1 111.2(3) .
C13 N1 Ni1 125.8(3) .
C12 N2 C36 117.3(3) .
C12 N2 Ni1 113.0(3) .
C36 N2 Ni1 129.6(3) .
C13 C14 C15 119.6(4) .
C13 C14 C23 119.8(4) .
C15 C14 C23 120.6(4) .
C19 C18 C17 121.6(5) .
C25 C24 C29 116.5(5) .
C25 C24 C23 120.6(4) .
C29 C24 C23 122.9(4) .
C38 C37 C36 118.4(4) .
C38 C37 C43 120.1(4) .
C36 C37 C43 121.4(4) .
C14 C13 C22 121.1(4) .
C14 C13 N1 119.1(4) .
C22 C13 N1 119.7(4) .
C6 C1 C2 123.9(4) .
C6 C1 C10 123.0(4) .
C2 C1 C10 113.1(4) .
C24 C25 C26 122.4(5) .
C21 C22 C13 122.5(4) .
C21 C22 C17 118.6(4) .
C13 C22 C17 118.9(4) .
N2 C12 C2 134.9(4) .
N2 C12 C11 117.1(4) .
C2 C12 C11 107.9(3) .
C36 C41 C40 117.4(4) .
C36 C41 C42 122.2(4) .
C40 C41 C42 120.4(4) .
C5 C4 C3 122.8(4) .
C3 C2 C1 117.8(4) .
C3 C2 C12 135.3(4) .
C1 C2 C12 106.9(4) .
N1 C11 C10 135.1(4) .
N1 C11 C12 118.3(4) .
C10 C11 C12 106.4(4) .
C37 C36 C41 121.5(4) .
C37 C36 N2 118.0(4) .
C41 C36 N2 120.6(4) .
C31 C30 C35 118.3(4) .
C31 C30 C23 122.0(4) .
C35 C30 C23 119.7(4) .
C39 C40 C41 122.9(4) .
C21 C20 C19 118.6(5) .
C18 C17 C16 123.0(5) .
C18 C17 C22 118.9(5) .
C16 C17 C22 118.0(4) .
C30 C23 C24 112.9(4) .
C30 C23 C14 109.6(4) .
C24 C23 C14 113.6(4) .
C2 C3 C4 118.4(5) .
C9 C10 C1 119.7(4) .
C9 C10 C11 134.8(4) .
C1 C10 C11 105.6(4) .
C10 C9 C8 117.3(4) .
C16 C15 C14 120.4(5) .
C34 C35 C30 120.4(5) .
C1 C6 C5 116.3(4) .
C1 C6 C7 116.2(4) .
C5 C6 C7 127.5(4) .
C20 C21 C22 121.0(5) .
C4 C5 C6 120.7(4) .
C33 C32 C31 119.0(6) .
C40 C39 C38 117.8(4) .
C40 C39 C44 122.1(5) .
C38 C39 C44 120.1(5) .
C24 C29 C28 121.2(5) .
C15 C16 C17 121.6(5) .
C7 C8 C9 124.2(4) .
C30 C31 C32 121.7(5) .
C18 C19 C20 121.3(5) .
C27 C26 C25 119.9(5) .
C37 C38 C39 121.9(4) .
C26 C27 C28 120.3(5) .
C35 C34 C33 120.4(6) .
C8 C7 C6 119.6(4) .
C32 C33 C34 120.2(5) .
C27 C28 C29 119.8(6) .

loop_
_geom_bond_atom_site_label_1
_geom_bond_atom_site_label_2
_geom_bond_distance
_geom_bond_site_symmetry_2
Br1 Ni1 2.5371(9) .
Br1 Ni1 2.6016(12) 2_575
Ni1 O1 2.061(3) .
Ni1 O2 2.072(3) .
Ni1 N2 2.118(3) .
Ni1 N1 2.156(4) .
Ni1 Br1 2.6016(13) 2_575
C44 C39 1.515(7) .
N1 C11 1.277(5) .
N1 C13 1.430(5) .
N2 C12 1.295(6) .
N2 C36 1.449(5) .
C14 C13 1.375(7) .
C14 C15 1.404(6) .
C14 C23 1.545(6) .
C18 C19 1.340(9) .
C18 C17 1.396(7) .
C24 C25 1.378(7) .
C24 C29 1.391(7) .
C24 C23 1.528(6) .
C37 C38 1.388(6) .
C37 C36 1.392(6) .
C37 C43 1.503(6) .
C42 C41 1.527(7) .
C13 C22 1.429(6) .
C1 C6 1.397(6) .
C1 C2 1.426(6) .
C1 C10 1.432(6) .
C25 C26 1.382(7) .
C22 C21 1.426(7) .
C22 C17 1.433(6) .
C12 C2 1.439(6) .
C12 C11 1.519(6) .
C41 C36 1.393(6) .
C41 C40 1.397(6) .
C4 C5 1.377(7) .
C4 C3 1.403(7) .
C2 C3 1.401(6) .
C11 C10 1.485(6) .
C30 C31 1.381(7) .
C30 C35 1.400(6) .
C30 C23 1.516(6) .
C40 C39 1.373(7) .
C20 C21 1.371(7) .
C20 C19 1.439(8) .
C17 C16 1.408(7) .
C10 C9 1.356(6) .
C9 C8 1.412(6) .
C15 C16 1.387(7) .
C35 C34 1.373(8) .
C6 C5 1.410(7) .
C6 C7 1.417(7) .
C32 C33 1.378(10) .
C32 C31 1.391(7) .
C39 C38 1.388(7) .
C29 C28 1.401(7) .
C8 C7 1.370(7) .
C26 C27 1.356(9) .
C27 C28 1.361(8) .
C34 C33 1.390(10) .

loop_
_platon_squeeze_void_nr
_platon_squeeze_void_average_x
_platon_squeeze_void_average_y
_platon_squeeze_void_average_z
_platon_squeeze_void_volume
_platon_squeeze_void_count_electrons
1 0.500 -0.036 0.500 402.1 219.7
